data_7100153
loop_
_publ_author_name
'T. C. W. Mak'
'Xu-Dong Chen'

_publ_section_title
;
Order of coordinating ability of polyatomic monoanions
established from their interaction with a disilver(I) metallacyclophane
skeleton
;
_journal_name_full 'Chemical Communications'
_journal_paper_doi 10.1039/b505919d
_journal_year 2005
_chemical_formula_sum 'C11 H8 Ag Cl N2 O5'
_chemical_formula_weight 391.51
_space_group_IT_number 61
_symmetry_cell_setting orthorhombic
_symmetry_space_group_name_Hall '-P 2ac 2ab'
_symmetry_space_group_name_H-M 'P b c a'
_cell_angle_alpha 90.00
_cell_angle_beta 90.00
_cell_angle_gamma 90.00
_cell_formula_units_Z 8
_cell_length_a 7.9427(5)
_cell_length_b 15.0779(10)
_cell_length_c 20.8084(14)
_cell_measurement_temperature 293(2)
_cell_volume 2492.0(3)
_diffrn_ambient_temperature 293(2)
_exptl_crystal_density_diffrn 2.087
_cod_depositor_comments
;
The following automatic conversions were performed:
'_symmetry_cell_setting' value 'Orthorhombic' changed to 'orthorhombic'
according to '/home/saulius/struct/CIF-dictionaries/cif_core.dic'
dictionary named 'cif_core.dic' version 2.4.1 from 2010-06-29.

Automatic conversion script
Id: cif_fix_enum 1527 2010-12-29 10:47:43Z saulius 
;
_cod_database_code 7100153

loop_
_symmetry_equiv_pos_as_xyz
'x, y, z'
'-x+1/2, -y, z+1/2'
'-x, y+1/2, -z+1/2'
'x+1/2, -y+1/2, -z'
'-x, -y, -z'
'x-1/2, y, -z-1/2'
'x, -y-1/2, z-1/2'
'-x-1/2, y-1/2, z'

loop_
_atom_site_label
_atom_site_type_symbol
_atom_site_fract_x
_atom_site_fract_y
_atom_site_fract_z
_atom_site_U_iso_or_equiv
_atom_site_adp_type
_atom_site_occupancy
_atom_site_symmetry_multiplicity
_atom_site_calc_flag
_atom_site_refinement_flags
_atom_site_disorder_assembly
_atom_site_disorder_group
Ag1 Ag 0.44687(4) 0.330974(16) 0.453894(12) 0.04759(13) Uani 1 1 d . . .
N1 N 0.4887(3) 0.28355(17) 0.35341(13) 0.0384(5) Uani 1 1 d . . .
N2 N 0.5110(4) 0.59477(17) 0.45654(12) 0.0365(5) Uani 1 1 d . . .
C1 C 0.5474(5) 0.2007(2) 0.3466(2) 0.0509(8) Uani 1 1 d . . .
H1A H 0.5820 0.1704 0.3832 0.061 Uiso 1 1 calc R . .
C2 C 0.5590(6) 0.1586(3) 0.2887(3) 0.0624(11) Uani 1 1 d . . .
H2A H 0.5999 0.1009 0.2864 0.075 Uiso 1 1 calc R . .
C3 C 0.5100(6) 0.2019(3) 0.2342(2) 0.0660(11) Uani 1 1 d . . .
H3A H 0.5181 0.1745 0.1943 0.079 Uiso 1 1 calc R . .
C4 C 0.4484(5) 0.2870(3) 0.23955(17) 0.0541(9) Uani 1 1 d . . .
H4A H 0.4125 0.3178 0.2033 0.065 Uiso 1 1 calc R . .
C5 C 0.4408(4) 0.3258(2) 0.29971(15) 0.0377(6) Uani 1 1 d . . .
C6 C 0.3722(4) 0.4184(2) 0.30385(14) 0.0402(6) Uani 1 1 d . . .
C7 C 0.6274(4) 0.54317(19) 0.42856(14) 0.0369(6) Uani 1 1 d . . .
H7A H 0.7383 0.5473 0.4426 0.044 Uiso 1 1 calc R . .
C8 C 0.5896(4) 0.4842(2) 0.37978(14) 0.0373(6) Uani 1 1 d . . .
H8A H 0.6733 0.4486 0.3621 0.045 Uiso 1 1 calc R . .
C9 C 0.4248(4) 0.47868(19) 0.35741(14) 0.0345(6) Uani 1 1 d . . .
C10 C 0.3057(4) 0.5341(2) 0.38490(15) 0.0411(6) Uani 1 1 d . . .
H10A H 0.1949 0.5335 0.3704 0.049 Uiso 1 1 calc R . .
C11 C 0.3538(4) 0.5905(2) 0.43421(16) 0.0421(7) Uani 1 1 d . . .
H11A H 0.2726 0.6270 0.4526 0.051 Uiso 1 1 calc R . .
O1 O 0.2763(4) 0.44552(19) 0.26339(13) 0.0633(7) Uani 1 1 d . . .
Cl1 Cl 0.49955(10) 0.15295(5) 0.56062(4) 0.03992(18) Uani 1 1 d . . .
O2 O 0.4686(5) 0.0673(3) 0.5818(4) 0.140(2) Uani 1 1 d . . .
O3 O 0.3499(4) 0.2028(2) 0.5669(2) 0.0863(10) Uani 1 1 d . . .
O4 O 0.5467(7) 0.1565(4) 0.4970(2) 0.137(2) Uani 1 1 d . . .
O5 O 0.6314(5) 0.1911(3) 0.5967(2) 0.0945(12) Uani 1 1 d . . .

loop_
_atom_site_aniso_label
_atom_site_aniso_U_11
_atom_site_aniso_U_22
_atom_site_aniso_U_33
_atom_site_aniso_U_23
_atom_site_aniso_U_13
_atom_site_aniso_U_12
Ag1 0.0727(2) 0.04105(17) 0.02898(16) -0.00492(8) -0.00230(10) 0.00506(11)
N1 0.0422(13) 0.0379(12) 0.0351(13) -0.0053(10) -0.0012(10) 0.0016(10)
N2 0.0476(14) 0.0319(12) 0.0299(13) -0.0010(9) 0.0040(10) -0.0019(10)
C1 0.055(2) 0.0420(17) 0.056(2) -0.0056(15) -0.0010(15) 0.0070(14)
C2 0.069(3) 0.0445(19) 0.074(3) -0.0193(19) 0.008(2) 0.0058(17)
C3 0.087(3) 0.065(2) 0.046(2) -0.0245(19) 0.008(2) -0.001(2)
C4 0.073(3) 0.059(2) 0.0304(17) -0.0087(15) 0.0039(14) -0.0042(17)
C5 0.0427(16) 0.0405(15) 0.0299(15) -0.0048(11) 0.0002(11) -0.0062(12)
C6 0.0508(18) 0.0422(15) 0.0275(13) 0.0008(11) -0.0047(12) -0.0033(13)
C7 0.0380(15) 0.0387(14) 0.0340(14) -0.0002(11) 0.0010(11) -0.0033(12)
C8 0.0405(15) 0.0384(14) 0.0329(14) -0.0028(11) 0.0046(11) 0.0022(12)
C9 0.0445(15) 0.0330(13) 0.0260(13) 0.0024(10) -0.0014(10) -0.0026(11)
C10 0.0395(15) 0.0404(15) 0.0433(16) 0.0021(12) -0.0014(12) 0.0018(12)
C11 0.0470(17) 0.0381(15) 0.0411(16) -0.0013(12) 0.0083(13) 0.0072(13)
O1 0.088(2) 0.0580(15) 0.0440(13) 0.0005(12) -0.0273(13) 0.0072(14)
Cl1 0.0358(4) 0.0459(4) 0.0381(4) 0.0022(3) -0.0001(3) -0.0020(3)
O2 0.068(2) 0.075(2) 0.277(7) 0.076(4) -0.021(3) -0.0122(19)
O3 0.0465(16) 0.073(2) 0.140(3) -0.001(2) 0.0024(19) 0.0118(15)
O4 0.137(5) 0.219(7) 0.055(2) -0.002(3) 0.037(3) 0.026(4)
O5 0.062(2) 0.127(3) 0.095(3) -0.034(2) -0.0167(19) -0.014(2)

loop_
_geom_bond_atom_site_label_1
_geom_bond_atom_site_label_2
_geom_bond_distance
_geom_bond_site_symmetry_2
_geom_bond_publ_flag
Ag1 N2 2.200(2) 5_666 ?
Ag1 N1 2.235(3) . ?
Ag1 O5 2.738(4) 4_456 ?
Ag1 O4 2.890(6) . ?
Ag1 C8 3.000(3) . ?
Ag1 C9 3.004(3) . ?
N1 C1 1.341(4) . ?
N1 C5 1.341(4) . ?
N2 C11 1.334(5) . ?
N2 C7 1.342(4) . ?
N2 Ag1 2.200(2) 5_666 ?
C1 C2 1.365(6) . ?
C2 C3 1.365(7) . ?
C3 C4 1.378(6) . ?
C4 C5 1.383(5) . ?
C5 C6 1.501(4) . ?
C6 O1 1.207(4) . ?
C6 C9 1.498(4) . ?
C7 C8 1.383(4) . ?
C8 C9 1.392(4) . ?
C9 C10 1.385(4) . ?
C10 C11 1.386(4) . ?
Cl1 O4 1.376(5) . ?
Cl1 O2 1.386(4) . ?
Cl1 O5 1.411(3) . ?
Cl1 O3 1.412(3) . ?
O5 Ag1 2.738(4) 4_556 ?
